data_4117887
loop_
_publ_author_name
'Ian A. Tonks'
'Alec C. Durrell'
'Harry B. Gray'
'John E. Bercaw'

_publ_contact_author
;       Michael W. Day
        Beckman Institute
        California Institute of Technology
        Pasadena, CA  91125
        USA
;
_publ_contact_author_email mikeday@caltech.edu
_publ_contact_author_fax '(818) 449 4159'
_publ_contact_author_phone '(818) 395 2734'
_publ_section_title
;
 Groups 5 and 6 Terminal Hydrazido(2-) Complexes: N\b Substituent Effects
 on Ligand-to-Metal Charge-Transfer Energies and Oxidation States
;
_journal_name_full 'Journal of the American Chemical Society'
_journal_page_first 7301
_journal_page_last 7304
_journal_paper_doi 10.1021/ja302275j
_journal_volume 134
_journal_year 2012
_chemical_formula_moiety 'C16 H18 Cl5 N2 Nb O2'
_chemical_formula_sum 'C16 H18 Cl5 N2 Nb O2'
_chemical_formula_weight 540.48
_chemical_name_systematic
;
 ?
;
_space_group_IT_number 2
_symmetry_cell_setting triclinic
_symmetry_space_group_name_Hall '-P 1'
_symmetry_space_group_name_H-M 'P -1'
_atom_sites_solution_hydrogens geom
_atom_sites_solution_primary direct
_atom_sites_solution_secondary difmap
_audit_creation_method SHELXL-97
_cell_angle_alpha 80.331(2)
_cell_angle_beta 84.651(2)
_cell_angle_gamma 85.152(2)
_cell_formula_units_Z 2
_cell_length_a 7.3791(4)
_cell_length_b 8.9250(4)
_cell_length_c 16.3801(8)
_cell_measurement_reflns_used 9427
_cell_measurement_temperature 100(2)
_cell_measurement_theta_max 40.81
_cell_measurement_theta_min 2.46
_cell_volume 1056.20(9)
_computing_cell_refinement 'Bruker SAINT-Plus v7.68A'
_computing_data_collection 'Bruker APEX2 v2009.7-0'
_computing_data_reduction 'Bruker SAINT-Plus v7.68A'
_computing_molecular_graphics 'Bruker XP v5.1'
_computing_publication_material 'Bruker XCIF 2008'
_computing_structure_refinement 'SHELXL-97 (Sheldrick, 2008)'
_computing_structure_solution 'SHELXS-97 (Sheldrick, 2008)'
_diffrn_ambient_temperature 100(2)
_diffrn_measured_fraction_theta_full 0.999
_diffrn_measured_fraction_theta_max 0.999
_diffrn_measurement_device_type 'Bruker KAPPA APEX II'
_diffrn_measurement_method '\w scans; 29 settings'
_diffrn_radiation_monochromator graphite
_diffrn_radiation_source 'fine-focus sealed tube'
_diffrn_radiation_type MoK\a
_diffrn_radiation_wavelength 0.71073
_diffrn_reflns_av_R_equivalents 0.0438
_diffrn_reflns_av_sigmaI/netI 0.0227
_diffrn_reflns_limit_h_max 13
_diffrn_reflns_limit_h_min -13
_diffrn_reflns_limit_k_max 16
_diffrn_reflns_limit_k_min -16
_diffrn_reflns_limit_l_max 30
_diffrn_reflns_limit_l_min -30
_diffrn_reflns_number 82725
_diffrn_reflns_theta_full 40.82
_diffrn_reflns_theta_max 40.82
_diffrn_reflns_theta_min 2.32
_exptl_absorpt_coefficient_mu 1.216
_exptl_absorpt_correction_T_max 0.8679
_exptl_absorpt_correction_T_min 0.7119
_exptl_absorpt_correction_type none
_exptl_crystal_colour Green
_exptl_crystal_density_diffrn 1.699
_exptl_crystal_description Blade
_exptl_crystal_F_000 540
_exptl_crystal_size_max 0.30
_exptl_crystal_size_mid 0.20
_exptl_crystal_size_min 0.12
_refine_diff_density_max 1.297
_refine_diff_density_min -0.712
_refine_diff_density_rms 0.077
_refine_ls_extinction_method none
_refine_ls_goodness_of_fit_ref 2.169
_refine_ls_hydrogen_treatment Riding
_refine_ls_matrix_type 'Full matrix'
_refine_ls_number_parameters 237
_refine_ls_number_reflns 13769
_refine_ls_number_restraints 0
_refine_ls_restrained_S_all 2.169
_refine_ls_R_factor_all 0.0242
_refine_ls_R_factor_gt 0.0203
_refine_ls_shift/su_max 0.002
_refine_ls_shift/su_mean 0.000
_refine_ls_structure_factor_coef Fsqd
_refine_ls_weighting_details w=1/s^2^(Fo^2^)
_refine_ls_weighting_scheme sigma
_refine_ls_wR_factor_gt 0.0515
_refine_ls_wR_factor_ref 0.0518
_reflns_number_gt 12339
_reflns_number_total 13769
_reflns_threshold_expression >2sigma(I)
_cod_data_source_file ja302275j_si_002_07.cif
_cod_data_source_block 2b
_cod_depositor_comments
;
The following automatic conversions were performed:

'_atom_sites_solution_primary' value 'direct methods' was changed to
'direct'.

'_atom_sites_solution_secondary' value 'Difference Fourier map' was
changed to 'difmap'.

'_atom_sites_solution_hydrogens' value 'Geometric positions' was
changed to 'geom'.

Automatic conversion script
Id: cif_fix_values 6452 2018-10-05 10:23:21Z andrius 
;
_cod_database_code 4117887

loop_
_symmetry_equiv_pos_as_xyz
'x, y, z'
'-x, -y, -z'

loop_
_atom_site_label
_atom_site_type_symbol
_atom_site_fract_x
_atom_site_fract_y
_atom_site_fract_z
_atom_site_U_iso_or_equiv
_atom_site_adp_type
_atom_site_occupancy
_atom_site_symmetry_multiplicity
_atom_site_calc_flag
_atom_site_refinement_flags
Nb1 Nb 0.660476(9) 0.196728(8) 0.160652(4) 0.00961(2) Uani 1 1 d .
Cl1 Cl 0.80246(3) 0.41938(2) 0.086730(12) 0.01512(3) Uani 1 1 d .
Cl2 Cl 0.94251(3) 0.04638(2) 0.163280(12) 0.01583(4) Uani 1 1 d .
Cl3 Cl 0.48884(3) -0.02477(2) 0.195884(12) 0.01646(4) Uani 1 1 d .
Cl4 Cl 1.25378(3) 0.69203(3) 0.332431(18) 0.02888(5) Uani 1 1 d .
Cl5 Cl 0.13560(3) 0.05708(2) 0.614004(12) 0.01613(3) Uani 1 1 d .
O1 O 0.62259(8) 0.16330(7) 0.02522(3) 0.01494(10) Uani 1 1 d .
O2 O 0.39848(8) 0.31484(7) 0.12736(3) 0.01380(10) Uani 1 1 d .
N1 N 0.64742(9) 0.25106(8) 0.25999(4) 0.01085(10) Uani 1 1 d .
N2 N 0.64104(9) 0.30636(8) 0.33096(4) 0.01232(11) Uani 1 1 d .
C1 C 0.77443(13) 0.15367(13) -0.03646(5) 0.02273(18) Uani 1 1 d .
H1A H 0.7329 0.1208 -0.0853 0.034 Uiso 1 1 calc R
H1B H 0.8696 0.0798 -0.0132 0.034 Uiso 1 1 calc R
H1C H 0.8238 0.2539 -0.0527 0.034 Uiso 1 1 calc R
C2 C 0.47321(11) 0.26038(10) -0.00940(5) 0.01623(14) Uani 1 1 d .
H2A H 0.4310 0.2195 -0.0563 0.019 Uiso 1 1 calc R
H2B H 0.5125 0.3643 -0.0301 0.019 Uiso 1 1 calc R
C3 C 0.32203(11) 0.26482(10) 0.05849(5) 0.01566(14) Uani 1 1 d .
H3A H 0.2198 0.3367 0.0387 0.019 Uiso 1 1 calc R
H3B H 0.2758 0.1625 0.0762 0.019 Uiso 1 1 calc R
C4 C 0.25739(12) 0.35358(13) 0.18997(6) 0.02384(19) Uani 1 1 d .
H4A H 0.1624 0.4230 0.1631 0.036 Uiso 1 1 calc R
H4B H 0.3111 0.4033 0.2300 0.036 Uiso 1 1 calc R
H4C H 0.2036 0.2606 0.2190 0.036 Uiso 1 1 calc R
C5 C 0.78193(10) 0.40415(9) 0.33617(5) 0.01167(12) Uani 1 1 d .
C6 C 0.91394(11) 0.35959(9) 0.39240(5) 0.01457(13) Uani 1 1 d .
H6 H 0.9061 0.2671 0.4305 0.017 Uiso 1 1 calc R
C7 C 1.05675(11) 0.45039(10) 0.39265(5) 0.01715(14) Uani 1 1 d .
H7 H 1.1464 0.4216 0.4315 0.021 Uiso 1 1 calc R
C8 C 1.06783(11) 0.58395(10) 0.33567(5) 0.01706(14) Uani 1 1 d .
C9 C 0.93547(13) 0.63083(10) 0.28008(5) 0.01701(14) Uani 1 1 d .
H9 H 0.9432 0.7237 0.2423 0.020 Uiso 1 1 calc R
C10 C 0.79180(12) 0.54008(9) 0.28051(5) 0.01470(13) Uani 1 1 d .
H10 H 0.7001 0.5706 0.2428 0.018 Uiso 1 1 calc R
C11 C 0.52054(10) 0.24679(9) 0.39875(4) 0.01042(11) Uani 1 1 d .
C12 C 0.50900(11) 0.30644(9) 0.47291(4) 0.01220(12) Uani 1 1 d .
H12 H 0.5832 0.3856 0.4783 0.015 Uiso 1 1 calc R
C13 C 0.38785(11) 0.24871(9) 0.53879(5) 0.01274(12) Uani 1 1 d .
H13 H 0.3791 0.2884 0.5894 0.015 Uiso 1 1 calc R
C14 C 0.28048(10) 0.13363(9) 0.53026(4) 0.01172(12) Uani 1 1 d .
C15 C 0.29027(10) 0.07441(9) 0.45671(5) 0.01241(12) Uani 1 1 d .
H15 H 0.2148 -0.0040 0.4514 0.015 Uiso 1 1 calc R
C16 C 0.41146(10) 0.13097(9) 0.39085(4) 0.01195(12) Uani 1 1 d .
H16 H 0.4199 0.0906 0.3404 0.014 Uiso 1 1 calc R

loop_
_atom_site_aniso_label
_atom_site_aniso_U_11
_atom_site_aniso_U_22
_atom_site_aniso_U_33
_atom_site_aniso_U_23
_atom_site_aniso_U_13
_atom_site_aniso_U_12
Nb1 0.00903(3) 0.01087(3) 0.00911(3) -0.00233(2) -0.00010(2) -0.00096(2)
Cl1 0.01497(8) 0.01481(8) 0.01463(8) 0.00107(6) -0.00038(6) -0.00333(6)
Cl2 0.01275(7) 0.01739(8) 0.01566(8) -0.00111(6) 0.00087(6) 0.00330(6)
Cl3 0.01984(9) 0.01520(8) 0.01543(8) -0.00278(6) -0.00103(6) -0.00741(7)
Cl4 0.01618(9) 0.02339(11) 0.04925(15) -0.00985(10) 0.00202(9) -0.01103(8)
Cl5 0.01592(8) 0.01657(8) 0.01514(8) -0.00222(6) 0.00482(6) -0.00410(6)
O1 0.0135(2) 0.0190(3) 0.0125(2) -0.0046(2) -0.00184(18) 0.0026(2)
O2 0.0102(2) 0.0177(3) 0.0138(2) -0.00445(19) -0.00036(17) 0.0007(2)
N1 0.0110(2) 0.0118(3) 0.0101(2) -0.0029(2) -0.00012(19) -0.0016(2)
N2 0.0132(3) 0.0141(3) 0.0107(2) -0.0046(2) 0.0019(2) -0.0055(2)
C1 0.0190(4) 0.0353(5) 0.0149(3) -0.0114(3) 0.0003(3) 0.0050(4)
C2 0.0152(3) 0.0203(4) 0.0130(3) -0.0023(3) -0.0032(2) 0.0012(3)
C3 0.0120(3) 0.0203(4) 0.0148(3) -0.0018(3) -0.0032(2) -0.0016(3)
C4 0.0132(3) 0.0371(5) 0.0222(4) -0.0124(4) 0.0013(3) 0.0054(4)
C5 0.0112(3) 0.0113(3) 0.0132(3) -0.0043(2) 0.0012(2) -0.0029(2)
C6 0.0126(3) 0.0125(3) 0.0187(3) -0.0020(3) -0.0019(2) -0.0015(2)
C7 0.0114(3) 0.0164(4) 0.0244(4) -0.0047(3) -0.0029(3) -0.0012(3)
C8 0.0123(3) 0.0151(3) 0.0253(4) -0.0083(3) 0.0035(3) -0.0054(3)
C9 0.0207(4) 0.0133(3) 0.0171(3) -0.0021(3) 0.0021(3) -0.0065(3)
C10 0.0177(3) 0.0134(3) 0.0135(3) -0.0026(2) -0.0006(2) -0.0036(3)
C11 0.0099(3) 0.0105(3) 0.0108(3) -0.0020(2) 0.0002(2) -0.0016(2)
C12 0.0127(3) 0.0117(3) 0.0132(3) -0.0046(2) 0.0004(2) -0.0026(2)
C13 0.0129(3) 0.0139(3) 0.0121(3) -0.0046(2) 0.0010(2) -0.0019(2)
C14 0.0105(3) 0.0122(3) 0.0119(3) -0.0011(2) 0.0009(2) -0.0011(2)
C15 0.0115(3) 0.0118(3) 0.0144(3) -0.0026(2) -0.0008(2) -0.0026(2)
C16 0.0120(3) 0.0125(3) 0.0121(3) -0.0036(2) -0.0006(2) -0.0025(2)

loop_
_atom_type_symbol
_atom_type_description
_atom_type_scat_dispersion_real
_atom_type_scat_dispersion_imag
_atom_type_scat_source
C C 0.0033 0.0016 'International Tables Vol C Tables 4.2.6.8 and 6.1.1.4'
H H 0.0000 0.0000 'International Tables Vol C Tables 4.2.6.8 and 6.1.1.4'
N N 0.0061 0.0033 'International Tables Vol C Tables 4.2.6.8 and 6.1.1.4'
O O 0.0106 0.0060 'International Tables Vol C Tables 4.2.6.8 and 6.1.1.4'
Cl Cl 0.1484 0.1585 'International Tables Vol C Tables 4.2.6.8 and 6.1.1.4'
Nb Nb -2.0727 0.6215 'International Tables Vol C Tables 4.2.6.8 and 6.1.1.4'

loop_
_geom_angle_atom_site_label_1
_geom_angle_atom_site_label_2
_geom_angle_atom_site_label_3
_geom_angle
N1 Nb1 O2 94.78(3)
N1 Nb1 O1 167.43(3)
O2 Nb1 O1 72.85(2)
N1 Nb1 Cl2 100.04(2)
O2 Nb1 Cl2 165.125(16)
O1 Nb1 Cl2 92.391(15)
N1 Nb1 Cl3 98.47(2)
O2 Nb1 Cl3 84.499(18)
O1 Nb1 Cl3 82.843(17)
Cl2 Nb1 Cl3 92.009(9)
N1 Nb1 Cl1 96.29(2)
O2 Nb1 Cl1 87.110(17)
O1 Nb1 Cl1 81.186(18)
Cl2 Nb1 Cl1 92.506(8)
Cl3 Nb1 Cl1 163.565(8)
C2 O1 C1 110.85(6)
C2 O1 Nb1 112.07(5)
C1 O1 Nb1 122.40(5)
C4 O2 C3 111.85(7)
C4 O2 Nb1 121.95(5)
C3 O2 Nb1 114.64(5)
N2 N1 Nb1 174.13(6)
N1 N2 C11 119.27(7)
N1 N2 C5 115.18(6)
C11 N2 C5 124.63(6)
O1 C2 C3 107.49(6)
O2 C3 C2 106.86(7)
C6 C5 C10 120.47(8)
C6 C5 N2 120.43(7)
C10 C5 N2 118.97(7)
C7 C6 C5 119.77(7)
C6 C7 C8 119.38(8)
C7 C8 C9 121.38(8)
C7 C8 Cl4 119.20(7)
C9 C8 Cl4 119.41(7)
C10 C9 C8 119.01(8)
C9 C10 C5 119.96(8)
C16 C11 C12 120.22(7)
C16 C11 N2 119.88(7)
C12 C11 N2 119.89(7)
C13 C12 C11 119.44(7)
C14 C13 C12 119.81(7)
C13 C14 C15 121.13(7)
C13 C14 Cl5 119.61(6)
C15 C14 Cl5 119.23(6)
C14 C15 C16 119.38(7)
C15 C16 C11 120.02(7)

loop_
_geom_bond_atom_site_label_1
_geom_bond_atom_site_label_2
_geom_bond_distance
Nb1 N1 1.7663(6)
Nb1 O2 2.1921(6)
Nb1 O1 2.3324(6)
Nb1 Cl2 2.3788(2)
Nb1 Cl3 2.3977(2)
Nb1 Cl1 2.4124(2)
Cl4 C8 1.7346(9)
Cl5 C14 1.7397(8)
O1 C2 1.4413(10)
O1 C1 1.4441(10)
O2 C4 1.4541(9)
O2 C3 1.4562(10)
N1 N2 1.3327(9)
N2 C11 1.4155(9)
N2 C5 1.4300(10)
C2 C3 1.5029(11)
C5 C6 1.3908(11)
C5 C10 1.3926(11)
C6 C7 1.3834(12)
C7 C8 1.3883(12)
C8 C9 1.3882(13)
C9 C10 1.3863(12)
C11 C16 1.3921(11)
C11 C12 1.3989(10)
C12 C13 1.3930(11)
C13 C14 1.3815(11)
C14 C15 1.3882(11)
C15 C16 1.3899(10)
